data_7045908
loop_
_publ_author_name
'Yang, Mengxi'
'Pati, Nilanjana'
'B\'elanger-Chabot, Guillaume'
'Hirai, Masato'
'Gabba\"i, Fran\,cois P'

_publ_section_title
;
 Influence of the catalyst structure in the cycloaddition of isocyanates
 to oxiranes promoted by tetraarylstibonium cations.
;
_journal_issue 34
_journal_name_full 'Dalton transactions (Cambridge, England : 2003)'
_journal_page_first 11843
_journal_page_last 11850
_journal_paper_doi 10.1039/c8dt00702k
_journal_volume 47
_journal_year 2018
_chemical_formula_moiety 'C27 H27 N Sb, C F3 O3 S'
_chemical_formula_sum 'C28 H27 F3 N O3 S Sb'
_chemical_formula_weight 636.31
_space_group_crystal_system monoclinic
_space_group_IT_number 14
_space_group_name_Hall '-P 2ybc'
_space_group_name_H-M_alt 'P 1 21/c 1'
_symmetry_space_group_name_Hall '-P 2ybc'
_symmetry_space_group_name_H-M 'P 1 21/c 1'
_atom_sites_solution_hydrogens geom
_audit_creation_date 2017-02-24
_audit_creation_method
;
Olex2 1.2
(compiled 2015.01.26 svn.r3150 for OlexSys, GUI svn.r4998)
;
_audit_update_record
;
2018-02-20 deposited with the CCDC.
2018-03-20 downloaded from the CCDC.
;
_cell_angle_alpha 90
_cell_angle_beta 101.217(4)
_cell_angle_gamma 90
_cell_formula_units_Z 4
_cell_length_a 9.9453(7)
_cell_length_b 11.0052(8)
_cell_length_c 25.4792(17)
_cell_measurement_reflns_used 9838
_cell_measurement_temperature 110
_cell_measurement_theta_max 23.54
_cell_measurement_theta_min 2.46
_cell_volume 2735.4(3)
_computing_cell_refinement 'SAINT v8.34A (Bruker, 2013)'
_computing_data_reduction 'SAINT v8.34A (Bruker, 2013)'
_computing_molecular_graphics 'Olex2 (Dolomanov et al., 2009)'
_computing_publication_material 'Olex2 (Dolomanov et al., 2009)'
_computing_structure_refinement 'XL (Sheldrick, 2008)'
_diffrn_ambient_temperature 110.0
_diffrn_measured_fraction_theta_full 1.000
_diffrn_measured_fraction_theta_max 0.992
_diffrn_measurement_device_type 'Bruker APEX-II CCD'
_diffrn_measurement_method '\f and \w scans'
_diffrn_radiation_type MoK\a
_diffrn_radiation_wavelength 0.71073
_diffrn_reflns_av_R_equivalents 0.1112
_diffrn_reflns_av_unetI/netI 0.0485
_diffrn_reflns_Laue_measured_fraction_full 1.000
_diffrn_reflns_Laue_measured_fraction_max 0.992
_diffrn_reflns_limit_h_max 12
_diffrn_reflns_limit_h_min -12
_diffrn_reflns_limit_k_max 14
_diffrn_reflns_limit_k_min -14
_diffrn_reflns_limit_l_max 33
_diffrn_reflns_limit_l_min -33
_diffrn_reflns_number 87657
_diffrn_reflns_point_group_measured_fraction_full 1.000
_diffrn_reflns_point_group_measured_fraction_max 0.992
_diffrn_reflns_theta_full 25.242
_diffrn_reflns_theta_max 27.696
_diffrn_reflns_theta_min 1.630
_diffrn_standards_number 0
_exptl_absorpt_coefficient_mu 1.135
_exptl_absorpt_correction_T_max 0.7455
_exptl_absorpt_correction_T_min 0.5519
_exptl_absorpt_correction_type multi-scan
_exptl_absorpt_process_details
;
SADABS-2014/5 (Bruker,2014/5) was used for absorption correction.
wR2(int) was 0.1046 before and 0.0771 after correction.
The Ratio of minimum to maximum transmission is 0.7403.
The \l/2 correction factor is 0.00150.
;
_exptl_crystal_colour colourless
_exptl_crystal_colour_primary colourless
_exptl_crystal_density_diffrn 1.545
_exptl_crystal_description block
_exptl_crystal_F_000 1280
_exptl_crystal_size_max 0.55
_exptl_crystal_size_mid 0.1
_exptl_crystal_size_min 0.1
_refine_diff_density_max 1.332
_refine_diff_density_min -1.787
_refine_diff_density_rms 0.144
_refine_ls_extinction_coef 0.0014(3)
_refine_ls_extinction_expression Fc^*^=kFc[1+0.001xFc^2^\l^3^/sin(2\q)]^-1/4^
_refine_ls_extinction_method 'SHELXL-2014/7 (Sheldrick 2014'
_refine_ls_goodness_of_fit_ref 1.171
_refine_ls_hydrogen_treatment constr
_refine_ls_matrix_type full
_refine_ls_number_parameters 392
_refine_ls_number_reflns 6349
_refine_ls_number_restraints 205
_refine_ls_restrained_S_all 1.168
_refine_ls_R_factor_all 0.1296
_refine_ls_R_factor_gt 0.0991
_refine_ls_shift/su_max 0.001
_refine_ls_shift/su_mean 0.000
_refine_ls_structure_factor_coef Fsqd
_refine_ls_weighting_details 'w=1/[\s^2^(Fo^2^)+(0.0001P)^2^+35.9234P] where P=(Fo^2^+2Fc^2^)/3'
_refine_ls_weighting_scheme calc
_refine_ls_wR_factor_gt 0.1890
_refine_ls_wR_factor_ref 0.2027
_reflns_Friedel_coverage 0.000
_reflns_number_gt 4740
_reflns_number_total 6349
_reflns_threshold_expression 'I > 2\s(I)'
_cod_data_source_file c8dt00702k2.cif
_cod_data_source_block 6
_cod_depositor_comments 'Adding full bibliography for 7045904--7045908.cif.'
_cod_database_code 7045908
_shelx_space_group_comment
;
The symmetry employed for this shelxl refinement is uniquely defined
by the following loop, which should always be used as a source of
symmetry information in preference to the above space-group names.
They are only intended as comments.
;
_olex2_refinement_description
;
1. Fixed Uiso
 At 1.2 times of:
  All C(H) groups, All C(H,H) groups
 At 1.5 times of:
  All C(H,H,H) groups
2. Rigid bond restraints
 All non-hydrogen atoms
 with sigma for 1-2 distances of 0.01 and sigma for 1-3 distances of 0.01
3. Uiso/Uaniso restraints and constraints
C22 \\sim C23 \\sim C24 \\sim C25 \\sim C27 \\sim C26: within 1.7A with sigma
of 0.04 and sigma for terminal atoms of 0.08
C16 \\sim C21 \\sim C20 \\sim C19 \\sim C18 \\sim C17: within 1.7A with sigma
of 0.04 and sigma for terminal atoms of 0.08
Uanis(O5) = Uanis(O2)
4. Same fragment restrains
{S1, F1, F2, F3, O1, O2, O3, C31} sigma for 1-2: 0.02, 1-3: 0.04
as
{S2, F4, F5, F6, O4, O5, O6, C32}
5. Others
 Sof(S2)=Sof(F4)=Sof(F5)=Sof(F6)=Sof(O4)=Sof(O5)=Sof(O6)=Sof(C32)=1-FVAR(1)
 Sof(S1)=Sof(F1)=Sof(F2)=Sof(F3)=Sof(O1)=Sof(O2)=Sof(O3)=Sof(C31)=FVAR(1)
6.a Secondary CH2 refined with riding coordinates:
 C7(H7A,H7B)
6.b Aromatic/amide H refined with riding coordinates:
 C3(H3), C4(H4), C5(H5), C6(H6), C11(H11), C12(H12), C13(H13), C14(H14),
 C15(H15), C17(H17), C18(H18), C19(H19), C20(H20), C21(H21), C23(H23), C26(H26),
  C27(H27), C25(H25), C24(H24)
6.c Fitted hexagon refined as free rotating group:
 C23(C22,C26,C27,C25,C24)
6.d Idealised Me refined as rotating group:
 C8(H8A,H8B,H8C), C9(H9A,H9B,H9C)
;
_shelx_shelxl_version_number 2014/7
_olex2_submission_special_instructions 'No special instructions were received'

loop_
_space_group_symop_operation_xyz
'x, y, z'
'-x, y+1/2, -z+1/2'
'-x, -y, -z'
'x, -y-1/2, z-1/2'

loop_
_atom_site_label
_atom_site_type_symbol
_atom_site_fract_x
_atom_site_fract_y
_atom_site_fract_z
_atom_site_U_iso_or_equiv
_atom_site_adp_type
_atom_site_occupancy
_atom_site_site_symmetry_order
_atom_site_calc_flag
_atom_site_refinement_flags_posn
_atom_site_refinement_flags_adp
_atom_site_refinement_flags_occupancy
_atom_site_disorder_assembly
_atom_site_disorder_group
Sb1 Sb -0.87524(6) 1.07136(7) 0.39095(2) 0.0466(2) Uani 1 1 d . U . . .
S1 S -0.3587(12) 1.4167(14) 0.6430(5) 0.060(3) Uani 0.56(2) 1 d D U P A 1
F1 F -0.5870(18) 1.392(2) 0.5732(7) 0.109(7) Uani 0.56(2) 1 d D U P A 1
F2 F -0.4942(18) 1.5667(19) 0.5734(7) 0.105(7) Uani 0.56(2) 1 d D U P A 1
F3 F -0.5995(17) 1.5194(16) 0.6366(9) 0.107(7) Uani 0.56(2) 1 d D U P A 1
O1 O -0.403(3) 1.328(2) 0.6768(9) 0.091(8) Uani 0.56(2) 1 d D U P A 1
O2 O -0.301(3) 1.5223(19) 0.6715(11) 0.078(4) Uani 0.56(2) 1 d D U P A 1
O3 O -0.288(2) 1.375(2) 0.6032(9) 0.091(7) Uani 0.56(2) 1 d D U P A 1
C31 C -0.520(2) 1.475(2) 0.6035(9) 0.063(5) Uani 0.56(2) 1 d D U P A 1
S2 S -0.3644(13) 1.3999(14) 0.6421(5) 0.039(3) Uani 0.44(2) 1 d D U P A 2
F4 F -0.400(5) 1.497(3) 0.5461(9) 0.19(2) Uani 0.44(2) 1 d D U P A 2
F5 F -0.515(4) 1.334(2) 0.5511(12) 0.161(15) Uani 0.44(2) 1 d D U P A 2
F6 F -0.577(3) 1.502(3) 0.584(2) 0.24(3) Uani 0.44(2) 1 d D U P A 2
O4 O -0.450(3) 1.326(3) 0.6670(12) 0.077(9) Uani 0.44(2) 1 d D U P A 2
O5 O -0.334(4) 1.517(2) 0.6647(15) 0.078(4) Uani 0.44(2) 1 d D U P A 2
O6 O -0.250(2) 1.339(3) 0.6269(10) 0.065(6) Uani 0.44(2) 1 d D U P A 2
C32 C -0.468(4) 1.437(3) 0.5758(12) 0.109(11) Uani 0.44(2) 1 d D U P A 2
N1 N -1.0346(11) 1.1332(13) 0.2968(5) 0.102(4) Uani 1 1 d . U . . .
C1 C -1.0233(8) 0.9361(10) 0.3689(3) 0.0458(19) Uani 1 1 d . U . . .
C2 C -1.1267(12) 0.9484(12) 0.3239(4) 0.066(3) Uani 1 1 d . U . . .
C3 C -1.2202(12) 0.8562(13) 0.3098(4) 0.072(3) Uani 1 1 d . U . . .
H3 H -1.2888 0.8653 0.2784 0.087 Uiso 1 1 calc R . . . .
C4 C -1.2182(13) 0.7563(16) 0.3378(6) 0.094(4) Uani 1 1 d . U . . .
H4 H -1.2853 0.6949 0.3274 0.113 Uiso 1 1 calc R . . . .
C5 C -1.1190(18) 0.7421(19) 0.3818(8) 0.154(9) Uani 1 1 d . U . . .
H5 H -1.1183 0.6706 0.4027 0.185 Uiso 1 1 calc R . . . .
C6 C -1.0169(14) 0.8302(15) 0.3973(6) 0.107(6) Uani 1 1 d . U . . .
H6 H -0.9446 0.8164 0.4271 0.128 Uiso 1 1 calc R . . . .
C7 C -1.1578(16) 1.0744(19) 0.2998(8) 0.150(7) Uani 1 1 d . U . . .
H7A H -1.2153 1.0673 0.2636 0.180 Uiso 1 1 calc R . . . .
H7B H -1.2090 1.1225 0.3223 0.180 Uiso 1 1 calc R . . . .
C8 C -0.983(2) 1.068(3) 0.2538(7) 0.181(9) Uani 1 1 d . U . . .
H8A H -0.9517 0.9866 0.2664 0.271 Uiso 1 1 calc GR . . . .
H8B H -0.9070 1.1132 0.2440 0.271 Uiso 1 1 calc GR . . . .
H8C H -1.0574 1.0601 0.2224 0.271 Uiso 1 1 calc GR . . . .
C9 C -1.037(3) 1.2511(19) 0.2796(11) 0.223(12) Uani 1 1 d . U . . .
H9A H -1.0813 1.2549 0.2417 0.335 Uiso 1 1 calc GR . . . .
H9B H -0.9436 1.2822 0.2842 0.335 Uiso 1 1 calc GR . . . .
H9C H -1.0896 1.3006 0.3006 0.335 Uiso 1 1 calc GR . . . .
C10 C -0.7254(8) 1.0743(9) 0.3433(3) 0.0362(16) Uani 1 1 d . U . . .
C11 C -0.6651(9) 1.1826(10) 0.3299(4) 0.053(2) Uani 1 1 d . U . . .
H11 H -0.6901 1.2589 0.3425 0.063 Uiso 1 1 calc R . . . .
C12 C -0.5677(10) 1.1744(11) 0.2975(4) 0.057(2) Uani 1 1 d . U . . .
H12 H -0.5248 1.2463 0.2883 0.069 Uiso 1 1 calc R . . . .
C13 C -0.5323(11) 1.0628(12) 0.2785(4) 0.062(3) Uani 1 1 d . U . . .
H13 H -0.4675 1.0585 0.2557 0.075 Uiso 1 1 calc R . . . .
C14 C -0.5915(12) 0.9596(11) 0.2931(4) 0.065(3) Uani 1 1 d . U . . .
H14 H -0.5667 0.8832 0.2804 0.078 Uiso 1 1 calc R . . . .
C15 C -0.6875(10) 0.9641(9) 0.3260(3) 0.046(2) Uani 1 1 d . U . . .
H15 H -0.7264 0.8913 0.3365 0.055 Uiso 1 1 calc R . . . .
C16 C -0.7596(9) 1.0058(13) 0.4654(3) 0.065(3) Uani 1 1 d . U . B 1
C17 C -0.6855(10) 0.8987(15) 0.4665(5) 0.084(3) Uani 1 1 d . U . B 1
H17 H -0.6891 0.8515 0.4350 0.101 Uiso 1 1 calc R . . B 1
C18 C -0.6057(12) 0.863(2) 0.5150(6) 0.130(6) Uani 1 1 d . U . B 1
H18 H -0.5545 0.7894 0.5171 0.157 Uiso 1 1 calc R . . B 1
C19 C -0.6007(15) 0.932(3) 0.5597(6) 0.157(7) Uani 1 1 d . U . B 1
H19 H -0.5472 0.9053 0.5927 0.188 Uiso 1 1 calc R . . B 1
C20 C -0.6699(16) 1.039(2) 0.5584(5) 0.143(6) Uani 1 1 d . U . B 1
H20 H -0.6625 1.0877 0.5895 0.172 Uiso 1 1 calc R . . B 1
C21 C -0.7513(13) 1.0734(19) 0.5108(4) 0.106(4) Uani 1 1 d . U . B 1
H21 H -0.8029 1.1464 0.5095 0.127 Uiso 1 1 calc R . . B 1
C23 C -1.0738(12) 1.2234(8) 0.4353(7) 0.148(7) Uani 1 1 d . U . C 1
H23 H -1.1129 1.1462 0.4397 0.177 Uiso 1 1 calc R . . C 1
C22 C -0.9561(11) 1.2316(8) 0.4137(6) 0.112(5) Uani 1 1 d G U . C 1
C26 C -0.8988(11) 1.3446(9) 0.4073(7) 0.163(8) Uani 1 1 d G U . C 1
H26 H -0.8184 1.3501 0.3925 0.195 Uiso 1 1 calc R . . C 1
C27 C -0.9592(15) 1.4493(7) 0.4225(8) 0.232(10) Uani 1 1 d G U . C 1
H27 H -0.9201 1.5265 0.4182 0.278 Uiso 1 1 calc R . . C 1
C25 C -1.0769(16) 1.4412(8) 0.4441(8) 0.255(10) Uani 1 1 d G U . C 1
H25 H -1.1182 1.5128 0.4545 0.306 Uiso 1 1 calc R . . C 1
C24 C -1.1342(13) 1.3282(10) 0.4505(8) 0.215(9) Uani 1 1 d G U . C 1
H24 H -1.2146 1.3227 0.4653 0.258 Uiso 1 1 calc R . . C 1

loop_
_atom_site_aniso_label
_atom_site_aniso_U_11
_atom_site_aniso_U_22
_atom_site_aniso_U_33
_atom_site_aniso_U_23
_atom_site_aniso_U_13
_atom_site_aniso_U_12
Sb1 0.0319(3) 0.0680(5) 0.0391(3) -0.0009(3) 0.0053(2) 0.0022(3)
S1 0.081(6) 0.029(5) 0.057(5) -0.012(3) -0.018(4) 0.007(4)
F1 0.091(11) 0.130(16) 0.086(11) -0.019(9) -0.027(8) -0.039(11)
F2 0.103(12) 0.122(14) 0.073(10) 0.059(10) -0.026(8) -0.019(10)
F3 0.100(10) 0.092(12) 0.136(15) 0.004(9) 0.042(10) 0.019(9)
O1 0.17(3) 0.040(9) 0.053(10) 0.016(8) 0.006(11) 0.003(11)
O2 0.084(12) 0.030(4) 0.098(8) -0.007(4) -0.034(7) 0.000(5)
O3 0.076(12) 0.092(18) 0.105(15) -0.031(12) 0.019(11) -0.012(10)
C31 0.069(10) 0.067(13) 0.044(10) 0.010(7) -0.010(6) -0.008(8)
S2 0.063(5) 0.019(4) 0.036(5) 0.008(3) 0.009(4) -0.014(3)
F4 0.33(4) 0.15(2) 0.060(13) 0.056(15) -0.07(2) -0.10(3)
F5 0.21(3) 0.098(16) 0.12(2) -0.007(13) -0.10(2) -0.044(17)
F6 0.10(2) 0.13(3) 0.42(7) -0.04(3) -0.13(3) 0.051(17)
O4 0.090(17) 0.075(15) 0.082(16) -0.027(11) 0.061(15) -0.047(13)
O5 0.084(12) 0.030(4) 0.098(8) -0.007(4) -0.034(7) 0.000(5)
O6 0.054(10) 0.079(14) 0.064(14) -0.016(11) 0.018(9) -0.014(8)
C32 0.15(3) 0.054(16) 0.092(17) 0.008(12) -0.061(16) -0.004(14)
N1 0.054(6) 0.131(10) 0.109(8) 0.083(8) -0.008(6) 0.000(6)
C1 0.031(4) 0.077(5) 0.030(4) 0.001(4) 0.010(3) -0.002(4)
C2 0.069(7) 0.073(7) 0.045(5) -0.008(5) -0.014(4) 0.000(5)
C3 0.059(6) 0.107(8) 0.046(6) -0.030(5) -0.001(5) -0.012(6)
C4 0.054(7) 0.131(11) 0.100(10) 0.002(8) 0.023(6) -0.039(8)
C5 0.124(14) 0.178(17) 0.143(15) 0.096(13) -0.019(9) -0.096(13)
C6 0.076(8) 0.142(12) 0.090(9) 0.070(9) -0.014(7) -0.052(8)
C7 0.083(9) 0.171(12) 0.165(15) 0.104(13) -0.055(8) -0.039(9)
C8 0.129(13) 0.29(3) 0.092(11) 0.016(14) -0.058(8) 0.032(17)
C9 0.22(2) 0.109(12) 0.28(3) 0.120(14) -0.12(2) -0.036(13)
C10 0.030(4) 0.049(4) 0.028(3) 0.004(4) 0.001(3) -0.001(4)
C11 0.041(5) 0.053(5) 0.062(6) 0.020(5) 0.005(4) -0.001(4)
C12 0.047(5) 0.078(6) 0.043(5) 0.026(5) 0.002(4) -0.010(5)
C13 0.056(6) 0.095(7) 0.039(5) 0.015(5) 0.018(4) -0.012(6)
C14 0.076(7) 0.064(6) 0.066(7) -0.008(5) 0.039(6) -0.007(6)
C15 0.055(5) 0.050(5) 0.037(4) 0.000(4) 0.017(4) -0.007(4)
C16 0.034(4) 0.140(9) 0.023(3) 0.006(5) 0.009(3) -0.016(5)
C17 0.039(5) 0.157(10) 0.059(5) 0.059(6) 0.016(4) 0.009(6)
C18 0.044(6) 0.273(16) 0.079(7) 0.108(9) 0.023(6) 0.016(8)
C19 0.052(8) 0.36(2) 0.057(6) 0.079(10) -0.002(6) -0.058(10)
C20 0.087(10) 0.318(19) 0.026(5) -0.003(9) 0.014(5) -0.095(11)
C21 0.067(7) 0.217(13) 0.037(4) -0.027(7) 0.017(4) -0.049(8)
C23 0.117(11) 0.067(7) 0.30(2) 0.003(12) 0.142(12) 0.027(8)
C22 0.082(8) 0.071(6) 0.209(15) -0.024(8) 0.090(9) 0.002(6)
C26 0.119(12) 0.079(7) 0.33(2) -0.065(13) 0.149(13) -0.018(8)
C27 0.207(17) 0.075(8) 0.49(3) -0.070(16) 0.250(18) -0.018(11)
C25 0.232(19) 0.078(8) 0.54(3) -0.045(18) 0.283(19) 0.003(12)
C24 0.188(16) 0.073(9) 0.45(3) 0.011(16) 0.235(17) 0.037(10)

loop_
_atom_type_symbol
_atom_type_description
_atom_type_scat_dispersion_real
_atom_type_scat_dispersion_imag
_atom_type_scat_source
C C 0.0033 0.0016 'International Tables Vol C Tables 4.2.6.8 and 6.1.1.4'
H H 0.0000 0.0000 'International Tables Vol C Tables 4.2.6.8 and 6.1.1.4'
F F 0.0171 0.0103 'International Tables Vol C Tables 4.2.6.8 and 6.1.1.4'
N N 0.0061 0.0033 'International Tables Vol C Tables 4.2.6.8 and 6.1.1.4'
O O 0.0106 0.0060 'International Tables Vol C Tables 4.2.6.8 and 6.1.1.4'
S S 0.1246 0.1234 'International Tables Vol C Tables 4.2.6.8 and 6.1.1.4'
Sb Sb -0.5866 1.5461 'International Tables Vol C Tables 4.2.6.8 and 6.1.1.4'

loop_
_geom_angle_atom_site_label_1
_geom_angle_atom_site_label_2
_geom_angle_atom_site_label_3
_geom_angle
C1 Sb1 C10 113.4(3)
C1 Sb1 C16 103.1(4)
C10 Sb1 C16 101.4(3)
C22 Sb1 C1 113.0(4)
C22 Sb1 C10 120.5(4)
C22 Sb1 C16 102.1(6)
O1 S1 O2 113.0(13)
O1 S1 C31 103.5(12)
O2 S1 C31 102.4(11)
O3 S1 O1 117.4(14)
O3 S1 O2 115.0(14)
O3 S1 C31 102.9(13)
F1 C31 S1 112.2(17)
F1 C31 F2 109.2(17)
F1 C31 F3 109.3(19)
F2 C31 S1 109.8(15)
F2 C31 F3 106(2)
F3 C31 S1 109.8(14)
O4 S2 O5 116.1(16)
O4 S2 O6 115.3(14)
O4 S2 C32 105.2(15)
O5 S2 O6 114.7(16)
O5 S2 C32 102.0(14)
O6 S2 C32 100.7(13)
F4 C32 S2 113.0(19)
F4 C32 F5 109(3)
F4 C32 F6 111(3)
F5 C32 S2 109.1(18)
F5 C32 F6 108(2)
F6 C32 S2 107(2)
C7 N1 C8 104.3(18)
C9 N1 C7 119.4(16)
C9 N1 C8 102.3(18)
C2 C1 Sb1 121.5(8)
C6 C1 Sb1 120.4(7)
C6 C1 C2 118.1(11)
C1 C2 C7 118.7(11)
C3 C2 C1 119.9(12)
C3 C2 C7 119.5(11)
C2 C3 H3 118.7
C4 C3 C2 122.6(12)
C4 C3 H3 118.7
C3 C4 H4 120.6
C3 C4 C5 118.8(14)
C5 C4 H4 120.6
C4 C5 H5 119.1
C4 C5 C6 121.7(15)
C6 C5 H5 119.1
C1 C6 C5 118.8(12)
C1 C6 H6 120.6
C5 C6 H6 120.6
N1 C7 C2 109.3(13)
N1 C7 H7A 109.8
N1 C7 H7B 109.8
C2 C7 H7A 109.8
C2 C7 H7B 109.8
H7A C7 H7B 108.3
N1 C8 H8A 109.5
N1 C8 H8B 109.5
N1 C8 H8C 109.5
H8A C8 H8B 109.5
H8A C8 H8C 109.5
H8B C8 H8C 109.5
N1 C9 H9A 109.5
N1 C9 H9B 109.5
N1 C9 H9C 109.5
H9A C9 H9B 109.5
H9A C9 H9C 109.5
H9B C9 H9C 109.5
C11 C10 Sb1 122.6(7)
C15 C10 Sb1 116.4(6)
C15 C10 C11 121.0(8)
C10 C11 H11 121.0
C12 C11 C10 118.0(10)
C12 C11 H11 121.0
C11 C12 H12 119.5
C13 C12 C11 121.1(10)
C13 C12 H12 119.5
C12 C13 H13 120.4
C14 C13 C12 119.2(9)
C14 C13 H13 120.4
C13 C14 H14 119.4
C13 C14 C15 121.3(11)
C15 C14 H14 119.4
C10 C15 C14 119.4(9)
C10 C15 H15 120.3
C14 C15 H15 120.3
C17 C16 Sb1 119.6(8)
C21 C16 Sb1 120.0(12)
C21 C16 C17 120.2(12)
C16 C17 H17 121.1
C16 C17 C18 117.9(15)
C18 C17 H17 121.1
C17 C18 H18 119.8
C19 C18 C17 120.3(19)
C19 C18 H18 119.8
C18 C19 H19 119.1
C20 C19 C18 121.8(15)
C20 C19 H19 119.1
C19 C20 H20 120.9
C19 C20 C21 118.2(18)
C21 C20 H20 120.9
C16 C21 C20 121.6(19)
C16 C21 H21 119.2
C20 C21 H21 119.2
C22 C23 H23 120.0
C22 C23 C24 120.0
C24 C23 H23 120.0
C23 C22 Sb1 117.3(5)
C26 C22 Sb1 122.6(5)
C26 C22 C23 120.0
C22 C26 H26 120.0
C22 C26 C27 120.0
C27 C26 H26 120.0
C26 C27 H27 120.0
C25 C27 C26 120.0
C25 C27 H27 120.0
C27 C25 H25 120.0
C27 C25 C24 120.0
C24 C25 H25 120.0
C23 C24 H24 120.0
C25 C24 C23 120.0
C25 C24 H24 120.0

loop_
_geom_bond_atom_site_label_1
_geom_bond_atom_site_label_2
_geom_bond_distance
Sb1 C1 2.092(10)
Sb1 C10 2.097(8)
Sb1 C16 2.143(10)
Sb1 C22 2.067(7)
S1 O1 1.427(13)
S1 O2 1.429(12)
S1 O3 1.420(14)
S1 C31 1.834(18)
F1 C31 1.29(3)
F2 C31 1.32(2)
F3 C31 1.36(3)
S2 O4 1.415(14)
S2 O5 1.422(14)
S2 O6 1.437(15)
S2 C32 1.843(19)
F4 C32 1.29(3)
F5 C32 1.33(3)
F6 C32 1.36(3)
N1 C7 1.401(18)
N1 C8 1.48(2)
N1 C9 1.37(2)
C1 C2 1.389(12)
C1 C6 1.368(16)
C2 C3 1.376(16)
C2 C7 1.52(2)
C3 H3 0.9500
C3 C4 1.309(19)
C4 H4 0.9500
C4 C5 1.35(2)
C5 H5 0.9500
C5 C6 1.40(2)
C6 H6 0.9500
C7 H7A 0.9900
C7 H7B 0.9900
C8 H8A 0.9800
C8 H8B 0.9800
C8 H8C 0.9800
C9 H9A 0.9800
C9 H9B 0.9800
C9 H9C 0.9800
C10 C11 1.406(13)
C10 C15 1.368(13)
C11 H11 0.9500
C11 C12 1.391(14)
C12 H12 0.9500
C12 C13 1.391(16)
C13 H13 0.9500
C13 C14 1.363(15)
C14 H14 0.9500
C14 C15 1.389(13)
C15 H15 0.9500
C16 C17 1.388(18)
C16 C21 1.363(17)
C17 H17 0.9500
C17 C18 1.391(15)
C18 H18 0.9500
C18 C19 1.36(3)
C19 H19 0.9500
C19 C20 1.36(3)
C20 H20 0.9500
C20 C21 1.38(2)
C21 H21 0.9500
C23 H23 0.9500
C23 C22 1.3900
C23 C24 1.3900
C22 C26 1.3900
C26 H26 0.9500
C26 C27 1.3900
C27 H27 0.9500
C27 C25 1.3900
C25 H25 0.9500
C25 C24 1.3900
C24 H24 0.9500

loop_
_geom_torsion_atom_site_label_1
_geom_torsion_atom_site_label_2
_geom_torsion_atom_site_label_3
_geom_torsion_atom_site_label_4
_geom_torsion
Sb1 C1 C2 C3 178.2(9)
Sb1 C1 C2 C7 -17.6(17)
Sb1 C1 C6 C5 179.2(15)
Sb1 C10 C11 C12 -179.3(6)
Sb1 C10 C15 C14 178.2(8)
Sb1 C16 C17 C18 176.5(9)
Sb1 C16 C21 C20 -175.1(10)
Sb1 C22 C26 C27 178.9(12)
O1 S1 C31 F1 -64(2)
O1 S1 C31 F2 174.4(19)
O1 S1 C31 F3 57.7(19)
O2 S1 C31 F1 178(2)
O2 S1 C31 F2 57(2)
O2 S1 C31 F3 -60.0(19)
O3 S1 C31 F1 59(2)
O3 S1 C31 F2 -63(2)
O3 S1 C31 F3 -179.6(17)
O4 S2 C32 F4 -175(3)
O4 S2 C32 F5 -53(3)
O4 S2 C32 F6 63(3)
O5 S2 C32 F4 64(3)
O5 S2 C32 F5 -175(3)
O5 S2 C32 F6 -58(3)
O6 S2 C32 F4 -55(3)
O6 S2 C32 F5 67(3)
O6 S2 C32 F6 -177(2)
C1 C2 C3 C4 2(2)
C1 C2 C7 N1 45(2)
C2 C1 C6 C5 -4(2)
C2 C3 C4 C5 -1(2)
C3 C2 C7 N1 -150.7(14)
C3 C4 C5 C6 -1(3)
C4 C5 C6 C1 4(3)
C6 C1 C2 C3 1.0(17)
C6 C1 C2 C7 165.2(15)
C7 C2 C3 C4 -162.5(16)
C8 N1 C7 C2 71.1(17)
C9 N1 C7 C2 -175.7(19)
C10 C11 C12 C13 0.8(14)
C11 C10 C15 C14 -2.3(13)
C11 C12 C13 C14 -1.7(15)
C12 C13 C14 C15 0.6(17)
C13 C14 C15 C10 1.4(17)
C15 C10 C11 C12 1.3(13)
C16 C17 C18 C19 -0.6(19)
C17 C16 C21 C20 0.2(19)
C17 C18 C19 C20 -1(2)
C18 C19 C20 C21 3(3)
C19 C20 C21 C16 -2(2)
C21 C16 C17 C18 1.1(16)
C23 C22 C26 C27 0.0
C22 C23 C24 C25 0.0
C22 C26 C27 C25 0.0
C26 C27 C25 C24 0.0
C27 C25 C24 C23 0.0
C24 C23 C22 Sb1 -178.9(11)
C24 C23 C22 C26 0.0
